data_4318513
loop_
_publ_author_name
'Cai-Hong Chen'
'Jiwen Cai'
'Cheng-Zhu Liao'
'Xiao-Long Feng'
'Xiao-Ming Chen'
'Seik Weng Ng'

_publ_section_title
;
 Variation in the Coordination Mode of Arenedisulfonates: Syntheses and
 Structural Characterization of Mononuclear and Dinuclear Cadmium(II)
 Arenedisulfonate Complexes with Two- to Zero-Dimensional Architectures
;
_journal_name_full 'Inorganic Chemistry'
_journal_page_first 4967
_journal_page_last 4974
_journal_paper_doi 10.1021/ic020102l
_journal_volume 41
_journal_year 2002
_chemical_formula_moiety 'Cd2 C48 H46 N8 O21 S4, 2(H2 O1)'
_chemical_formula_sum 'C24 H25 Cd N4 O11.5 S2'
_chemical_formula_weight 730.00
_chemical_name_common {[Cd2(inia)4(H2O)3(peds)2].2H2O}n
_chemical_name_systematic
;
triaquo-tetra(isonicotinamide)-bis(4,4'-penyletherdisulfonate)-dicadmium(II) 
dihydrate
;
_space_group_IT_number 2
_symmetry_cell_setting triclinic
_symmetry_space_group_name_Hall '-P 1'
_symmetry_space_group_name_H-M 'P -1'
_atom_sites_solution_hydrogens geom
_atom_sites_solution_primary direct
_atom_sites_solution_secondary difmap
_audit_creation_method SHELXL-97
_cell_angle_alpha 66.000(9)
_cell_angle_beta 84.437(10)
_cell_angle_gamma 76.130(9)
_cell_formula_units_Z 4
_cell_length_a 12.970(7)
_cell_length_b 15.006(8)
_cell_length_c 16.528(9)
_cell_measurement_temperature 293(2)
_cell_volume 2853(3)
_computing_cell_refinement 'Bruker SMART'
_computing_data_collection 'Bruker SMART'
_computing_data_reduction 'Bruker SHELXTL'
_computing_molecular_graphics 'Bruker SHELXTL'
_computing_publication_material 'Bruker SHELXTL'
_computing_structure_refinement 'SHELXL-97 (Sheldrick, 1997)'
_computing_structure_solution 'SHELXS-97 (Sheldrick, 1990)'
_diffrn_ambient_temperature 293(2)
_diffrn_measured_fraction_theta_full 0.955
_diffrn_measured_fraction_theta_max 0.955
_diffrn_measurement_device_type 'CCD area detector'
_diffrn_measurement_method 'phi and omega scans'
_diffrn_radiation_monochromator graphite
_diffrn_radiation_source 'fine-focus sealed tube'
_diffrn_radiation_type MoK\a
_diffrn_radiation_wavelength 0.71073
_diffrn_reflns_av_R_equivalents 0.0338
_diffrn_reflns_av_sigmaI/netI 0.0384
_diffrn_reflns_limit_h_max 16
_diffrn_reflns_limit_h_min -15
_diffrn_reflns_limit_k_max 19
_diffrn_reflns_limit_k_min -19
_diffrn_reflns_limit_l_max 21
_diffrn_reflns_limit_l_min -17
_diffrn_reflns_number 18327
_diffrn_reflns_theta_full 27.12
_diffrn_reflns_theta_max 27.12
_diffrn_reflns_theta_min 1.52
_exptl_absorpt_coefficient_mu 0.980
_exptl_absorpt_correction_T_max 0.8511
_exptl_absorpt_correction_T_min 0.6837
_exptl_absorpt_correction_type none
_exptl_crystal_colour colorless
_exptl_crystal_density_diffrn 1.699
_exptl_crystal_density_method 'not measured'
_exptl_crystal_description block
_exptl_crystal_F_000 1476
_exptl_crystal_size_max 0.42
_exptl_crystal_size_mid 0.36
_exptl_crystal_size_min 0.17
_refine_diff_density_max 0.772
_refine_diff_density_min -1.053
_refine_diff_density_rms 0.100
_refine_ls_extinction_method none
_refine_ls_goodness_of_fit_ref 1.141
_refine_ls_hydrogen_treatment mixed
_refine_ls_matrix_type full
_refine_ls_number_parameters 794
_refine_ls_number_reflns 12035
_refine_ls_number_restraints 0
_refine_ls_restrained_S_all 1.141
_refine_ls_R_factor_all 0.0540
_refine_ls_R_factor_gt 0.0379
_refine_ls_shift/su_max 0.002
_refine_ls_shift/su_mean 0.000
_refine_ls_structure_factor_coef Fsqd
_refine_ls_weighting_details 'calc w=1/[\s^2^(Fo^2^)+(0.0469P)^2^+2.2475P] where P=(Fo^2^+2Fc^2^)/3'
_refine_ls_weighting_scheme calc
_refine_ls_wR_factor_gt 0.0966
_refine_ls_wR_factor_ref 0.1065
_reflns_number_gt 9335
_reflns_number_total 12035
_reflns_threshold_expression >2sigma(I)
_cod_data_source_file ic020102l_6.cif
_cod_data_source_block 6
_cod_depositor_comments
;
The following automatic conversions were performed:

'_symmetry_cell_setting' value 'Triclinic' changed to 'triclinic'
according to the built-in table from CIF Core dictionary named
'cif_core.dic' version 2.4.1 from 2010-06-29.

Automatic conversion script
Id: cif_fix_values 1646 2011-03-28 12:23:43Z adriana 
;
_cod_original_formula_sum 'C24 H25 Cd N4 O11.50 S2'
_cod_database_code 4318513

loop_
_symmetry_equiv_pos_as_xyz
'x, y, z'
'-x, -y, -z'

loop_
_atom_site_label
_atom_site_type_symbol
_atom_site_fract_x
_atom_site_fract_y
_atom_site_fract_z
_atom_site_U_iso_or_equiv
_atom_site_adp_type
_atom_site_occupancy
_atom_site_symmetry_multiplicity
_atom_site_calc_flag
_atom_site_refinement_flags
_atom_site_disorder_assembly
_atom_site_disorder_group
Cd1 Cd 0.21264(2) 0.444764(17) 0.041651(15) 0.02907(8) Uani 1 1 d . . .
Cd2 Cd 0.30451(2) -0.455088(18) 0.510671(16) 0.03199(8) Uani 1 1 d . . .
S1 S -0.02907(7) 0.61677(6) 0.07383(6) 0.03112(19) Uani 1 1 d . . .
S2 S 0.47025(7) 0.31700(6) 0.00762(6) 0.0339(2) Uani 1 1 d . . .
S3 S 0.06092(8) 1.28251(7) -0.42630(6) 0.0372(2) Uani 1 1 d . . .
S4 S 0.49941(7) -0.37407(6) 0.57418(6) 0.03271(19) Uani 1 1 d . . .
O1 O 0.1100(2) 0.36701(19) -0.01085(18) 0.0421(6) Uani 1 1 d . . .
O2 O 0.0555(2) 0.52940(18) 0.08383(18) 0.0419(6) Uani 1 1 d . . .
O3 O 0.3542(2) 0.34712(19) 0.00116(16) 0.0396(6) Uani 1 1 d . . .
O4 O 0.1069(3) 0.8936(2) -0.3547(2) 0.0654(10) Uani 1 1 d . . .
O5 O 0.2005(3) -0.02119(19) 0.41318(18) 0.0553(8) Uani 1 1 d . . .
O6 O -0.0736(3) 0.6146(2) 0.15731(18) 0.0524(8) Uani 1 1 d . . .
O7 O 0.1726(3) 0.9619(2) -0.0731(2) 0.0659(10) Uani 1 1 d . . .
O8 O 0.0003(2) 1.2439(2) -0.46886(19) 0.0449(7) Uani 1 1 d . . .
O9 O -0.0021(2) 1.3693(2) -0.4127(2) 0.0533(8) Uani 1 1 d . . .
O10 O 0.1594(2) 1.2994(2) -0.4722(2) 0.0539(8) Uani 1 1 d . . .
O11 O 0.5159(3) 0.3997(2) -0.0040(2) 0.0569(8) Uani 1 1 d . . .
O12 O 0.5127(2) 0.2659(2) -0.04972(18) 0.0507(7) Uani 1 1 d . . .
O13 O 0.5721(3) 0.0328(2) 0.37655(18) 0.0563(8) Uani 1 1 d . . .
O14 O 0.5616(3) -0.4370(2) 0.5318(2) 0.0599(9) Uani 1 1 d . . .
O15 O 0.5305(3) -0.4030(2) 0.66372(18) 0.0589(9) Uani 1 1 d . . .
O16 O 0.3872(2) -0.36814(19) 0.56702(18) 0.0421(6) Uani 1 1 d . . .
O17 O 0.2642(3) 0.0130(2) 0.12982(19) 0.0628(10) Uani 1 1 d . . .
O18 O 0.3697(3) -0.91780(19) 0.89677(18) 0.0537(8) Uani 1 1 d . . .
O1W O 0.0288(3) 0.4994(3) 0.6668(2) 0.0718(10) Uani 1 1 d . . .
H1WA H 0.0336 0.4709 0.7159 0.09(2) Uiso 1 1 d R . .
H1WB H 0.0372 0.4539 0.6481 0.09(2) Uiso 1 1 d R . .
O2W O 0.7291(4) 0.4856(3) 0.7406(3) 0.0921(13) Uani 1 1 d . . .
H2WA H 0.6505 0.5315 0.7111 0.40(10) Uiso 1 1 d R . .
H2WB H 0.7776 0.4822 0.7008 0.11(3) Uiso 1 1 d R . .
O3W O 0.3197(3) 0.5070(3) 0.0955(2) 0.0503(8) Uani 1 1 d . . .
H3WA H 0.309(4) 0.516(4) 0.140(4) 0.070(18) Uiso 1 1 d . . .
H3WB H 0.372(4) 0.534(4) 0.076(3) 0.055(14) Uiso 1 1 d . . .
O4W O 0.1618(2) -0.3830(2) 0.5742(2) 0.0439(7) Uani 1 1 d . . .
H4WA H 0.106(4) -0.330(4) 0.540(3) 0.058(14) Uiso 1 1 d . . .
H4WB H 0.122(4) -0.416(4) 0.603(3) 0.054(15) Uiso 1 1 d . . .
O5W O 0.1907(3) -0.5074(3) 0.4481(2) 0.0467(7) Uani 1 1 d . . .
H5WA H 0.134(5) -0.468(4) 0.436(4) 0.074(19) Uiso 1 1 d . . .
H5WB H 0.172(5) -0.562(5) 0.473(4) 0.09(2) Uiso 1 1 d . . .
N1 N 0.2034(2) 0.5688(2) -0.09714(18) 0.0328(6) Uani 1 1 d . . .
N2 N 0.2353(3) 0.8091(3) -0.4143(2) 0.0600(11) Uani 1 1 d . . .
H2B H 0.2304 0.8585 -0.4651 0.072 Uiso 1 1 calc R . .
H2C H 0.2807 0.7540 -0.4064 0.072 Uiso 1 1 calc R . .
N3 N 0.1985(2) 0.3157(2) 0.17641(18) 0.0317(6) Uani 1 1 d . . .
N4 N 0.1042(3) 0.0745(2) 0.4804(2) 0.0446(8) Uani 1 1 d . . .
H4B H 0.0963 0.0235 0.5275 0.053 Uiso 1 1 calc R . .
H4C H 0.0765 0.1339 0.4773 0.053 Uiso 1 1 calc R . .
N5 N 0.3049(2) -0.3237(2) 0.37703(18) 0.0331(7) Uani 1 1 d . . .
N6 N 0.3707(3) -0.0832(2) 0.0673(2) 0.0453(8) Uani 1 1 d . . .
H6A H 0.3731 -0.0332 0.0178 0.054 Uiso 1 1 calc R . .
H6B H 0.4047 -0.1423 0.0734 0.054 Uiso 1 1 calc R . .
N7 N 0.3228(2) -0.5864(2) 0.64403(18) 0.0335(7) Uani 1 1 d . . .
N8 N 0.2789(3) -0.8178(2) 0.9615(2) 0.0506(9) Uani 1 1 d . . .
H8B H 0.2761 -0.8670 1.0115 0.061 Uiso 1 1 calc R . .
H8C H 0.2502 -0.7577 0.9559 0.061 Uiso 1 1 calc R . .
C1 C 0.2897(3) 0.5886(3) -0.1467(3) 0.0437(9) Uani 1 1 d . . .
H1A H 0.3559 0.5491 -0.1243 0.052 Uiso 1 1 calc R . .
C2 C 0.2841(3) 0.6654(3) -0.2294(3) 0.0443(9) Uani 1 1 d . . .
H2A H 0.3452 0.6748 -0.2633 0.053 Uiso 1 1 calc R . .
C3 C 0.1871(3) 0.7281(3) -0.2615(2) 0.0344(8) Uani 1 1 d . . .
C4 C 0.0985(3) 0.7082(3) -0.2103(2) 0.0431(9) Uani 1 1 d . . .
H4A H 0.0319 0.7491 -0.2295 0.052 Uiso 1 1 calc R . .
C5 C 0.1098(3) 0.6271(3) -0.1306(2) 0.0402(9) Uani 1 1 d . . .
H5A H 0.0489 0.6122 -0.0983 0.048 Uiso 1 1 calc R . .
C6 C 0.1733(3) 0.8177(3) -0.3486(2) 0.0407(9) Uani 1 1 d . . .
C7 C 0.2267(3) 0.2221(3) 0.1810(2) 0.0333(8) Uani 1 1 d . . .
H7A H 0.2562 0.2117 0.1311 0.040 Uiso 1 1 calc R . .
C8 C 0.2142(3) 0.1400(3) 0.2565(2) 0.0373(8) Uani 1 1 d . . .
H8A H 0.2344 0.0761 0.2567 0.045 Uiso 1 1 calc R . .
C9 C 0.1715(3) 0.1534(2) 0.3317(2) 0.0306(7) Uani 1 1 d . . .
C10 C 0.1445(3) 0.2501(3) 0.3283(2) 0.0400(9) Uani 1 1 d . . .
H10A H 0.1177 0.2619 0.3782 0.048 Uiso 1 1 calc R . .
C11 C 0.1580(3) 0.3293(3) 0.2494(2) 0.0388(9) Uani 1 1 d . . .
H11A H 0.1382 0.3941 0.2472 0.047 Uiso 1 1 calc R . .
C12 C 0.1592(3) 0.0616(3) 0.4126(2) 0.0368(8) Uani 1 1 d . . .
C13 C 0.3796(3) -0.3287(3) 0.3169(2) 0.0447(10) Uani 1 1 d . . .
H13A H 0.4298 -0.3884 0.3291 0.054 Uiso 1 1 calc R . .
C14 C 0.3860(3) -0.2496(3) 0.2374(3) 0.0447(10) Uani 1 1 d . . .
H14A H 0.4393 -0.2565 0.1971 0.054 Uiso 1 1 calc R . .
C15 C 0.3128(3) -0.1602(2) 0.2180(2) 0.0313(7) Uani 1 1 d . . .
C16 C 0.2358(3) -0.1547(3) 0.2800(3) 0.0424(9) Uani 1 1 d . . .
H16A H 0.1852 -0.0957 0.2695 0.051 Uiso 1 1 calc R . .
C17 C 0.2340(3) -0.2372(3) 0.3578(3) 0.0440(10) Uani 1 1 d . . .
H17A H 0.1809 -0.2323 0.3988 0.053 Uiso 1 1 calc R . .
C18 C 0.3149(3) -0.0693(3) 0.1337(2) 0.0371(8) Uani 1 1 d . . .
C19 C 0.3282(3) -0.6789(3) 0.6496(2) 0.0356(8) Uani 1 1 d . . .
H19A H 0.3306 -0.6894 0.5976 0.043 Uiso 1 1 calc R . .
C20 C 0.3303(3) -0.7593(3) 0.7298(2) 0.0375(8) Uani 1 1 d . . .
H20A H 0.3353 -0.8228 0.7313 0.045 Uiso 1 1 calc R . .
C21 C 0.3249(3) -0.7452(2) 0.8070(2) 0.0300(7) Uani 1 1 d . . .
C22 C 0.3192(3) -0.6494(3) 0.8017(2) 0.0365(8) Uani 1 1 d . . .
H22A H 0.3156 -0.6371 0.8528 0.044 Uiso 1 1 calc R . .
C23 C 0.3188(3) -0.5732(3) 0.7196(2) 0.0371(8) Uani 1 1 d . . .
H23A H 0.3155 -0.5092 0.7164 0.045 Uiso 1 1 calc R . .
C24 C 0.3271(3) -0.8346(3) 0.8939(2) 0.0352(8) Uani 1 1 d . . .
C25 C 0.1209(4) 0.7188(3) 0.0642(3) 0.0489(11) Uani 1 1 d . . .
H25A H 0.1507 0.6628 0.1132 0.059 Uiso 1 1 calc R . .
C26 C 0.1684(4) 0.8001(3) 0.0284(3) 0.0571(13) Uani 1 1 d . . .
H26A H 0.2311 0.7984 0.0524 0.069 Uiso 1 1 calc R . .
C27 C 0.1215(4) 0.8837(3) -0.0432(3) 0.0465(10) Uani 1 1 d . . .
C28 C 0.0286(4) 0.8873(3) -0.0791(3) 0.0509(11) Uani 1 1 d . . .
H28A H -0.0031 0.9445 -0.1265 0.061 Uiso 1 1 calc R . .
C29 C -0.0170(3) 0.8054(3) -0.0443(3) 0.0426(9) Uani 1 1 d . . .
H29A H -0.0794 0.8068 -0.0687 0.051 Uiso 1 1 calc R . .
C30 C 0.0296(3) 0.7212(3) 0.0268(2) 0.0352(8) Uani 1 1 d . . .
C31 C 0.1442(4) 1.0372(3) -0.1567(3) 0.0489(11) Uani 1 1 d . . .
C32 C 0.1745(4) 1.0176(3) -0.2311(3) 0.0541(11) Uani 1 1 d . . .
H32A H 0.2120 0.9544 -0.2261 0.065 Uiso 1 1 calc R . .
C33 C 0.1481(4) 1.0934(3) -0.3129(3) 0.0485(10) Uani 1 1 d . . .
H33A H 0.1672 1.0814 -0.3638 0.058 Uiso 1 1 calc R . .
C34 C 0.0935(3) 1.1872(3) -0.3199(2) 0.0360(8) Uani 1 1 d . . .
C35 C 0.0917(4) 1.1289(3) -0.1622(3) 0.0579(12) Uani 1 1 d . . .
H35A H 0.0735 1.1406 -0.1109 0.069 Uiso 1 1 calc R . .
C36 C 0.0651(4) 1.2057(3) -0.2447(3) 0.0510(11) Uani 1 1 d . . .
H36A H 0.0284 1.2689 -0.2492 0.061 Uiso 1 1 calc R . .
C37 C 0.4973(3) 0.2289(2) 0.1184(2) 0.0330(8) Uani 1 1 d . . .
C38 C 0.5230(3) 0.1279(3) 0.1375(3) 0.0431(9) Uani 1 1 d . . .
H38A H 0.5255 0.1055 0.0924 0.052 Uiso 1 1 calc R . .
C39 C 0.5450(4) 0.0601(3) 0.2235(3) 0.0486(10) Uani 1 1 d . . .
H39A H 0.5625 -0.0082 0.2365 0.058 Uiso 1 1 calc R . .
C40 C 0.5407(3) 0.0940(3) 0.2901(2) 0.0399(9) Uani 1 1 d . . .
C41 C 0.5120(4) 0.1954(3) 0.2709(3) 0.0467(10) Uani 1 1 d . . .
H41A H 0.5073 0.2179 0.3162 0.056 Uiso 1 1 calc R . .
C42 C 0.4904(4) 0.2629(3) 0.1851(3) 0.0435(9) Uani 1 1 d . . .
H42A H 0.4712 0.3311 0.1721 0.052 Uiso 1 1 calc R . .
C43 C 0.5520(3) -0.0616(3) 0.4178(2) 0.0397(9) Uani 1 1 d . . .
C44 C 0.6230(3) -0.1303(3) 0.4831(3) 0.0447(10) Uani 1 1 d . . .
H44A H 0.6823 -0.1126 0.4947 0.054 Uiso 1 1 calc R . .
C45 C 0.6062(3) -0.2247(3) 0.5309(2) 0.0393(9) Uani 1 1 d . . .
H45A H 0.6539 -0.2707 0.5751 0.047 Uiso 1 1 calc R . .
C46 C 0.5188(3) -0.2517(3) 0.5136(2) 0.0322(7) Uani 1 1 d . . .
C47 C 0.4479(3) -0.1826(3) 0.4487(3) 0.0411(9) Uani 1 1 d . . .
H47A H 0.3887 -0.2005 0.4373 0.049 Uiso 1 1 calc R . .
C48 C 0.4636(3) -0.0868(3) 0.4001(3) 0.0448(10) Uani 1 1 d . . .
H48A H 0.4155 -0.0403 0.3565 0.054 Uiso 1 1 calc R . .

loop_
_atom_site_aniso_label
_atom_site_aniso_U_11
_atom_site_aniso_U_22
_atom_site_aniso_U_33
_atom_site_aniso_U_23
_atom_site_aniso_U_13
_atom_site_aniso_U_12
Cd1 0.03495(15) 0.02232(13) 0.02246(13) -0.00216(10) 0.00157(10) -0.00554(10)
Cd2 0.04065(16) 0.02240(13) 0.02330(13) -0.00096(10) 0.00237(10) -0.00515(10)
S1 0.0359(5) 0.0245(4) 0.0282(4) -0.0067(3) 0.0014(3) -0.0053(3)
S2 0.0375(5) 0.0263(4) 0.0295(4) -0.0053(3) 0.0040(3) -0.0037(4)
S3 0.0384(5) 0.0269(4) 0.0389(5) -0.0074(4) -0.0008(4) -0.0035(4)
S4 0.0376(5) 0.0250(4) 0.0284(4) -0.0053(3) 0.0019(3) -0.0042(3)
O1 0.0464(16) 0.0311(14) 0.0458(16) -0.0073(12) -0.0091(12) -0.0138(12)
O2 0.0396(15) 0.0246(13) 0.0505(16) -0.0073(12) 0.0083(12) -0.0040(11)
O3 0.0394(15) 0.0403(15) 0.0327(14) -0.0152(12) 0.0004(11) 0.0042(11)
O4 0.088(2) 0.0343(16) 0.0407(17) 0.0034(13) 0.0137(16) 0.0091(16)
O5 0.088(2) 0.0235(14) 0.0370(15) -0.0033(12) 0.0132(15) -0.0019(14)
O6 0.068(2) 0.0477(17) 0.0394(16) -0.0170(13) 0.0184(14) -0.0161(15)
O7 0.091(3) 0.0530(19) 0.0471(18) 0.0086(15) -0.0249(17) -0.0461(18)
O8 0.0484(17) 0.0372(15) 0.0466(16) -0.0154(13) -0.0075(13) -0.0039(12)
O9 0.062(2) 0.0319(15) 0.0588(19) -0.0188(14) -0.0116(15) 0.0082(13)
O10 0.0443(17) 0.0465(17) 0.0530(18) -0.0015(14) 0.0075(13) -0.0139(13)
O11 0.070(2) 0.0393(16) 0.0538(18) -0.0035(14) 0.0042(15) -0.0267(15)
O12 0.0601(19) 0.0408(16) 0.0357(15) -0.0125(13) 0.0106(13) 0.0075(13)
O13 0.088(2) 0.0394(16) 0.0376(16) 0.0023(13) -0.0165(15) -0.0310(16)
O14 0.070(2) 0.0306(15) 0.066(2) -0.0163(14) 0.0285(16) -0.0039(14)
O15 0.085(2) 0.0513(18) 0.0306(15) 0.0031(13) -0.0130(15) -0.0278(17)
O16 0.0387(15) 0.0342(14) 0.0498(16) -0.0111(12) 0.0015(12) -0.0117(12)
O17 0.106(3) 0.0245(14) 0.0366(16) -0.0034(12) 0.0216(16) 0.0009(15)
O18 0.086(2) 0.0235(13) 0.0329(15) -0.0026(11) 0.0117(14) 0.0013(14)
O1W 0.107(3) 0.062(2) 0.047(2) -0.0138(18) -0.0013(19) -0.033(2)
O2W 0.097(3) 0.127(4) 0.056(2) -0.042(2) -0.002(2) -0.021(3)
O3W 0.0503(19) 0.064(2) 0.053(2) -0.0316(17) 0.0083(15) -0.0296(16)
O4W 0.0376(16) 0.0402(16) 0.0429(16) -0.0100(13) 0.0023(13) -0.0013(13)
O5W 0.0448(19) 0.0373(17) 0.0553(19) -0.0144(15) -0.0016(14) -0.0106(15)
N1 0.0380(17) 0.0253(14) 0.0253(14) -0.0002(12) -0.0002(12) -0.0067(12)
N2 0.091(3) 0.0283(18) 0.0322(18) 0.0028(14) 0.0167(18) 0.0055(18)
N3 0.0407(17) 0.0225(14) 0.0236(14) -0.0010(11) 0.0024(12) -0.0079(12)
N4 0.064(2) 0.0287(16) 0.0287(16) -0.0026(13) 0.0097(15) -0.0079(15)
N5 0.0429(18) 0.0236(14) 0.0240(14) -0.0002(12) -0.0001(12) -0.0079(13)
N6 0.065(2) 0.0240(15) 0.0284(16) 0.0014(13) 0.0111(15) -0.0016(15)
N7 0.0415(18) 0.0249(14) 0.0253(15) -0.0034(12) 0.0006(12) -0.0037(12)
N8 0.083(3) 0.0254(16) 0.0304(17) -0.0038(13) 0.0179(17) -0.0084(16)
C1 0.037(2) 0.039(2) 0.036(2) 0.0021(17) 0.0033(16) -0.0067(17)
C2 0.041(2) 0.040(2) 0.037(2) -0.0012(17) 0.0051(17) -0.0100(17)
C3 0.046(2) 0.0250(17) 0.0257(17) -0.0037(14) 0.0017(15) -0.0083(15)
C4 0.040(2) 0.040(2) 0.033(2) -0.0019(17) 0.0005(16) -0.0026(17)
C5 0.040(2) 0.042(2) 0.0290(18) -0.0029(16) 0.0024(15) -0.0109(17)
C6 0.057(3) 0.0264(18) 0.0270(18) -0.0004(15) 0.0001(16) -0.0060(17)
C7 0.042(2) 0.0271(17) 0.0235(17) -0.0051(14) 0.0027(14) -0.0049(15)
C8 0.049(2) 0.0257(18) 0.0301(19) -0.0056(15) 0.0009(16) -0.0046(16)
C9 0.0357(19) 0.0253(17) 0.0232(16) -0.0030(13) -0.0020(13) -0.0045(14)
C10 0.060(3) 0.0303(19) 0.0267(18) -0.0097(15) 0.0078(16) -0.0101(17)
C11 0.057(2) 0.0232(17) 0.0302(19) -0.0064(15) 0.0029(16) -0.0079(16)
C12 0.047(2) 0.0277(18) 0.0272(18) -0.0024(15) -0.0018(15) -0.0080(16)
C13 0.054(3) 0.0291(19) 0.032(2) -0.0011(16) 0.0070(17) 0.0028(17)
C14 0.048(2) 0.033(2) 0.033(2) -0.0012(16) 0.0129(17) 0.0003(17)
C15 0.040(2) 0.0245(16) 0.0237(17) -0.0045(14) 0.0025(14) -0.0063(14)
C16 0.048(2) 0.0264(18) 0.037(2) -0.0020(16) 0.0062(17) 0.0007(16)
C17 0.045(2) 0.034(2) 0.036(2) -0.0030(16) 0.0128(17) -0.0039(17)
C18 0.054(2) 0.0237(17) 0.0246(17) -0.0017(14) 0.0034(15) -0.0074(16)
C19 0.051(2) 0.0296(18) 0.0233(17) -0.0090(14) 0.0026(15) -0.0078(16)
C20 0.051(2) 0.0259(18) 0.0313(19) -0.0077(15) 0.0021(16) -0.0082(16)
C21 0.0334(19) 0.0246(17) 0.0234(16) -0.0025(13) 0.0012(13) -0.0038(14)
C22 0.052(2) 0.0276(18) 0.0248(17) -0.0052(14) -0.0008(15) -0.0095(16)
C23 0.055(2) 0.0240(17) 0.0293(18) -0.0071(15) 0.0015(16) -0.0098(16)
C24 0.043(2) 0.0275(18) 0.0274(18) -0.0020(15) -0.0003(15) -0.0095(15)
C25 0.056(3) 0.031(2) 0.049(2) -0.0001(18) -0.019(2) -0.0099(18)
C26 0.064(3) 0.044(2) 0.055(3) 0.000(2) -0.027(2) -0.023(2)
C27 0.063(3) 0.035(2) 0.040(2) -0.0032(17) -0.0103(19) -0.0227(19)
C28 0.061(3) 0.035(2) 0.043(2) 0.0052(18) -0.019(2) -0.017(2)
C29 0.044(2) 0.039(2) 0.038(2) -0.0042(17) -0.0089(17) -0.0138(17)
C30 0.040(2) 0.0300(18) 0.0333(19) -0.0094(15) -0.0015(15) -0.0091(15)
C31 0.065(3) 0.040(2) 0.039(2) -0.0001(18) -0.0124(19) -0.030(2)
C32 0.071(3) 0.029(2) 0.054(3) -0.0082(19) -0.010(2) -0.007(2)
C33 0.065(3) 0.035(2) 0.038(2) -0.0102(18) -0.0026(19) -0.0048(19)
C34 0.037(2) 0.0293(18) 0.039(2) -0.0087(16) -0.0006(15) -0.0100(15)
C35 0.084(4) 0.051(3) 0.041(2) -0.018(2) 0.007(2) -0.023(2)
C36 0.068(3) 0.039(2) 0.041(2) -0.0126(19) 0.003(2) -0.010(2)
C37 0.035(2) 0.0247(17) 0.0327(18) -0.0054(14) 0.0026(14) -0.0062(14)
C38 0.063(3) 0.0314(19) 0.0312(19) -0.0117(16) 0.0053(18) -0.0073(18)
C39 0.070(3) 0.028(2) 0.041(2) -0.0085(17) -0.001(2) -0.0055(19)
C40 0.047(2) 0.0319(19) 0.033(2) -0.0023(16) -0.0020(16) -0.0146(17)
C41 0.073(3) 0.035(2) 0.036(2) -0.0131(17) -0.0009(19) -0.019(2)
C42 0.065(3) 0.0241(18) 0.039(2) -0.0100(16) -0.0012(18) -0.0101(17)
C43 0.054(2) 0.0314(19) 0.0302(19) -0.0047(16) -0.0014(16) -0.0159(17)
C44 0.049(2) 0.043(2) 0.038(2) -0.0052(18) -0.0057(17) -0.0195(19)
C45 0.039(2) 0.038(2) 0.0320(19) -0.0051(16) -0.0075(16) -0.0073(16)
C46 0.038(2) 0.0307(18) 0.0259(17) -0.0092(14) 0.0028(14) -0.0083(15)
C47 0.039(2) 0.037(2) 0.040(2) -0.0038(17) -0.0074(16) -0.0115(17)
C48 0.045(2) 0.035(2) 0.039(2) 0.0021(17) -0.0098(17) -0.0099(17)

loop_
_atom_type_symbol
_atom_type_description
_atom_type_scat_dispersion_real
_atom_type_scat_dispersion_imag
_atom_type_scat_source
C C 0.0033 0.0016 'International Tables Vol C Tables 4.2.6.8 and 6.1.1.4'
H H 0.0000 0.0000 'International Tables Vol C Tables 4.2.6.8 and 6.1.1.4'
N N 0.0061 0.0033 'International Tables Vol C Tables 4.2.6.8 and 6.1.1.4'
O O 0.0106 0.0060 'International Tables Vol C Tables 4.2.6.8 and 6.1.1.4'
S S 0.1246 0.1234 'International Tables Vol C Tables 4.2.6.8 and 6.1.1.4'
Cd Cd -0.8075 1.2024 'International Tables Vol C Tables 4.2.6.8 and 6.1.1.4'

loop_
_geom_angle_atom_site_label_1
_geom_angle_atom_site_label_2
_geom_angle_atom_site_label_3
_geom_angle
_geom_angle_site_symmetry_1
_geom_angle_site_symmetry_3
_geom_angle_publ_flag
O3W Cd1 N1 94.39(12) . . ?
O3W Cd1 O3 92.29(12) . . ?
N1 Cd1 O3 91.00(10) . . ?
O3W Cd1 N3 93.71(12) . . ?
N1 Cd1 N3 171.31(11) . . ?
O3 Cd1 N3 91.84(10) . . ?
O3W Cd1 O2 94.50(12) . . ?
N1 Cd1 O2 91.59(10) . . ?
O3 Cd1 O2 172.52(10) . . ?
N3 Cd1 O2 84.61(10) . . ?
O3W Cd1 O1 175.47(11) . . ?
N1 Cd1 O1 88.35(11) . . ?
O3 Cd1 O1 84.03(10) . . ?
N3 Cd1 O1 83.78(10) . . ?
O2 Cd1 O1 89.03(11) . . ?
N7 Cd2 N5 173.91(11) . . ?
N7 Cd2 O4W 85.20(11) . . ?
N5 Cd2 O4W 98.78(11) . . ?
N7 Cd2 O5W 97.06(12) . . ?
N5 Cd2 O5W 87.59(12) . . ?
O4W Cd2 O5W 89.92(12) . . ?
N7 Cd2 O14 83.39(11) . 2_646 ?
N5 Cd2 O14 93.17(11) . 2_646 ?
O4W Cd2 O14 166.64(11) . 2_646 ?
O5W Cd2 O14 84.61(13) . 2_646 ?
N7 Cd2 O16 90.23(11) . . ?
N5 Cd2 O16 86.02(11) . . ?
O4W Cd2 O16 79.23(11) . . ?
O5W Cd2 O16 166.41(11) . . ?
O14 Cd2 O16 107.70(12) 2_646 . ?
O6 S1 O2 112.25(17) . . ?
O6 S1 O1 112.33(19) . 2_565 ?
O2 S1 O1 112.26(17) . 2_565 ?
O6 S1 C30 107.29(18) . . ?
O2 S1 C30 106.46(17) . . ?
O1 S1 C30 105.71(16) 2_565 . ?
O11 S2 O12 114.89(19) . . ?
O11 S2 O3 111.17(18) . . ?
O12 S2 O3 110.71(18) . . ?
O11 S2 C37 106.91(18) . . ?
O12 S2 C37 107.34(17) . . ?
O3 S2 C37 105.22(16) . . ?
O10 S3 O9 113.24(19) . . ?
O10 S3 O8 111.45(19) . . ?
O9 S3 O8 111.99(18) . . ?
O10 S3 C34 107.35(18) . . ?
O9 S3 C34 106.51(18) . . ?
O8 S3 C34 105.77(17) . . ?
O15 S4 O14 113.7(2) . . ?
O15 S4 O16 112.03(19) . . ?
O14 S4 O16 110.02(19) . . ?
O15 S4 C46 107.21(17) . . ?
O14 S4 C46 107.42(17) . . ?
O16 S4 C46 106.02(16) . . ?
S1 O1 Cd1 145.45(16) 2_565 . ?
S1 O2 Cd1 153.98(16) . . ?
S2 O3 Cd1 141.05(16) . . ?
C27 O7 C31 117.3(3) . . ?
C43 O13 C40 121.7(3) . . ?
S4 O14 Cd2 165.1(2) . 2_646 ?
S4 O16 Cd2 129.12(16) . . ?
C5 N1 C1 117.3(3) . . ?
C5 N1 Cd1 120.0(2) . . ?
C1 N1 Cd1 122.7(2) . . ?
C7 N3 C11 117.8(3) . . ?
C7 N3 Cd1 118.3(2) . . ?
C11 N3 Cd1 123.8(2) . . ?
C13 N5 C17 117.1(3) . . ?
C13 N5 Cd2 121.1(2) . . ?
C17 N5 Cd2 121.6(2) . . ?
C23 N7 C19 117.8(3) . . ?
C23 N7 Cd2 121.4(2) . . ?
C19 N7 Cd2 120.5(2) . . ?
N1 C1 C2 122.6(4) . . ?
C1 C2 C3 119.4(4) . . ?
C4 C3 C2 117.9(3) . . ?
C4 C3 C6 118.4(3) . . ?
C2 C3 C6 123.6(3) . . ?
C5 C4 C3 119.2(4) . . ?
N1 C5 C4 123.4(4) . . ?
O4 C6 N2 123.9(3) . . ?
O4 C6 C3 119.2(3) . . ?
N2 C6 C3 116.9(3) . . ?
N3 C7 C8 123.0(3) . . ?
C7 C8 C9 119.6(3) . . ?
C8 C9 C10 117.9(3) . . ?
C8 C9 C12 117.8(3) . . ?
C10 C9 C12 124.4(3) . . ?
C9 C10 C11 119.3(3) . . ?
N3 C11 C10 122.4(3) . . ?
O5 C12 N4 122.9(3) . . ?
O5 C12 C9 119.0(3) . . ?
N4 C12 C9 118.1(3) . . ?
N5 C13 C14 123.1(4) . . ?
C13 C14 C15 119.5(3) . . ?
C16 C15 C14 117.5(3) . . ?
C16 C15 C18 119.2(3) . . ?
C14 C15 C18 123.2(3) . . ?
C15 C16 C17 119.6(3) . . ?
N5 C17 C16 123.1(4) . . ?
O17 C18 N6 123.6(3) . . ?
O17 C18 C15 119.1(3) . . ?
N6 C18 C15 117.3(3) . . ?
N7 C19 C20 122.2(3) . . ?
C21 C20 C19 119.9(3) . . ?
C20 C21 C22 118.2(3) . . ?
C20 C21 C24 118.8(3) . . ?
C22 C21 C24 123.0(3) . . ?
C23 C22 C21 118.7(3) . . ?
N7 C23 C22 123.2(3) . . ?
O18 C24 N8 123.8(3) . . ?
O18 C24 C21 118.9(3) . . ?
N8 C24 C21 117.3(3) . . ?
C30 C25 C26 119.8(4) . . ?
C27 C26 C25 119.3(4) . . ?
C28 C27 O7 123.6(4) . . ?
C28 C27 C26 121.0(4) . . ?
O7 C27 C26 115.4(4) . . ?
C27 C28 C29 119.3(4) . . ?
C28 C29 C30 120.1(4) . . ?
C25 C30 C29 120.4(3) . . ?
C25 C30 S1 118.8(3) . . ?
C29 C30 S1 120.8(3) . . ?
C35 C31 C32 121.9(4) . . ?
C35 C31 O7 118.6(4) . . ?
C32 C31 O7 119.4(4) . . ?
C33 C32 C31 118.5(4) . . ?
C32 C33 C34 120.5(4) . . ?
C33 C34 C36 120.1(4) . . ?
C33 C34 S3 119.0(3) . . ?
C36 C34 S3 120.9(3) . . ?
C31 C35 C36 119.6(4) . . ?
C34 C36 C35 119.3(4) . . ?
C38 C37 C42 120.5(3) . . ?
C38 C37 S2 120.4(3) . . ?
C42 C37 S2 119.1(3) . . ?
C37 C38 C39 120.0(4) . . ?
C38 C39 C40 119.6(4) . . ?
C39 C40 C41 120.1(4) . . ?
C39 C40 O13 123.9(4) . . ?
C41 C40 O13 115.8(4) . . ?
C42 C41 C40 120.2(4) . . ?
C41 C42 C37 119.6(3) . . ?
O13 C43 C48 123.3(3) . . ?
O13 C43 C44 116.0(4) . . ?
C48 C43 C44 120.6(3) . . ?
C45 C44 C43 120.0(4) . . ?
C44 C45 C46 120.3(4) . . ?
C47 C46 C45 119.5(3) . . ?
C47 C46 S4 120.7(3) . . ?
C45 C46 S4 119.8(3) . . ?
C46 C47 C48 120.9(4) . . ?
C43 C48 C47 118.8(4) . . ?

loop_
_geom_bond_atom_site_label_1
_geom_bond_atom_site_label_2
_geom_bond_distance
_geom_bond_site_symmetry_2
_geom_bond_publ_flag
Cd1 O3W 2.265(3) . ?
Cd1 N1 2.283(3) . ?
Cd1 O3 2.288(3) . ?
Cd1 N3 2.308(3) . ?
Cd1 O2 2.336(3) . ?
Cd1 O1 2.383(3) . ?
Cd2 N7 2.267(3) . ?
Cd2 N5 2.286(3) . ?
Cd2 O4W 2.299(3) . ?
Cd2 O5W 2.318(3) . ?
Cd2 O14 2.339(3) 2_646 ?
Cd2 O16 2.361(3) . ?
S1 O6 1.434(3) . ?
S1 O2 1.455(3) . ?
S1 O1 1.459(3) 2_565 ?
S1 C30 1.761(4) . ?
S2 O11 1.437(3) . ?
S2 O12 1.441(3) . ?
S2 O3 1.465(3) . ?
S2 C37 1.776(4) . ?
S3 O10 1.444(3) . ?
S3 O9 1.451(3) . ?
S3 O8 1.452(3) . ?
S3 C34 1.768(4) . ?
S4 O15 1.432(3) . ?
S4 O14 1.448(3) . ?
S4 O16 1.450(3) . ?
S4 C46 1.765(4) . ?
O1 S1 1.459(3) 2_565 ?
O4 C6 1.226(5) . ?
O5 C12 1.226(4) . ?
O7 C27 1.379(5) . ?
O7 C31 1.397(5) . ?
O13 C43 1.376(4) . ?
O13 C40 1.384(4) . ?
O14 Cd2 2.339(3) 2_646 ?
O17 C18 1.231(4) . ?
O18 C24 1.223(4) . ?
N1 C5 1.331(5) . ?
N1 C1 1.340(5) . ?
N2 C6 1.318(5) . ?
N3 C7 1.336(4) . ?
N3 C11 1.341(5) . ?
N4 C12 1.325(5) . ?
N5 C13 1.330(5) . ?
N5 C17 1.334(5) . ?
N6 C18 1.315(5) . ?
N7 C23 1.337(5) . ?
N7 C19 1.339(4) . ?
N8 C24 1.311(5) . ?
C1 C2 1.378(5) . ?
C2 C3 1.380(5) . ?
C3 C4 1.377(5) . ?
C3 C6 1.508(5) . ?
C4 C5 1.373(5) . ?
C7 C8 1.380(5) . ?
C8 C9 1.382(5) . ?
C9 C10 1.387(5) . ?
C9 C12 1.509(5) . ?
C10 C11 1.393(5) . ?
C13 C14 1.379(5) . ?
C14 C15 1.380(5) . ?
C15 C16 1.372(5) . ?
C15 C18 1.506(4) . ?
C16 C17 1.378(5) . ?
C19 C20 1.379(5) . ?
C20 C21 1.369(5) . ?
C21 C22 1.389(5) . ?
C21 C24 1.512(4) . ?
C22 C23 1.374(5) . ?
C25 C30 1.374(6) . ?
C25 C26 1.386(6) . ?
C26 C27 1.382(6) . ?
C27 C28 1.374(6) . ?
C28 C29 1.379(5) . ?
C29 C30 1.381(5) . ?
C31 C35 1.352(6) . ?
C31 C32 1.377(6) . ?
C32 C33 1.376(6) . ?
C33 C34 1.378(5) . ?
C34 C36 1.378(6) . ?
C35 C36 1.389(6) . ?
C37 C38 1.377(5) . ?
C37 C42 1.379(5) . ?
C38 C39 1.379(5) . ?
C39 C40 1.381(6) . ?
C40 C41 1.383(5) . ?
C41 C42 1.375(5) . ?
C43 C48 1.380(6) . ?
C43 C44 1.382(5) . ?
C44 C45 1.372(5) . ?
C45 C46 1.381(5) . ?
C46 C47 1.380(5) . ?
C47 C48 1.387(5) . ?

loop_
_geom_hbond_atom_site_label_D
_geom_hbond_atom_site_label_H
_geom_hbond_atom_site_label_A
_geom_hbond_distance_DH
_geom_hbond_distance_HA
_geom_hbond_distance_DA
_geom_hbond_angle_DHA
_geom_hbond_site_symmetry_A
O1W H1WA O6 0.75 2.00 2.742(5) 169.7 2_566
O1W H1WB O9 0.84 2.08 2.876(5) 157.9 1_546
O2W H2WA O15 1.11 1.70 2.809(6) 176.7 1_565
O2W H2WB O5W 0.87 2.34 3.101(5) 145.3 2_656
O3W H3WA O2W 0.79(6) 1.98(6) 2.763(5) 168(5) 2_666
O3W H3WB O11 0.84(5) 1.98(5) 2.807(5) 167(5) 2_665
O4W H4WB O1W 0.79(5) 1.89(5) 2.680(5) 176(5) 1_545
O5W H5WA O9 0.82(6) 1.92(6) 2.735(5) 176(6) 2_565
O5W H5WB O10 0.83(6) 1.94(6) 2.767(5) 169(6) 1_536
N2 H2B O5 0.86 2.08 2.934(4) 173.6 1_564
N2 H2C O16 0.86 2.19 3.014(5) 161.1 1_564
N4 H4B O4 0.86 2.11 2.959(4) 169.6 1_546
N4 H4C O8 0.86 2.18 2.975(4) 154.6 1_546
N6 H6A O18 0.86 2.04 2.899(4) 175.5 1_564
N6 H6B O12 0.86 2.07 2.909(4) 164.0 2_655
N8 H8B O17 0.86 2.07 2.934(4) 177.6 1_546
N8 H8C O1 0.86 2.47 3.260(5) 152.2 1_546
N8 H8C O3 0.86 2.65 3.180(5) 121.0 1_546

loop_
_geom_torsion_atom_site_label_1
_geom_torsion_atom_site_label_2
_geom_torsion_atom_site_label_3
_geom_torsion_atom_site_label_4
_geom_torsion
_geom_torsion_site_symmetry_1
_geom_torsion_site_symmetry_2
_geom_torsion_site_symmetry_3
_geom_torsion_site_symmetry_4
_geom_torsion_publ_flag
O3W Cd1 O1 S1 -156.6(13) . . . 2_565 ?
N1 Cd1 O1 S1 -29.5(3) . . . 2_565 ?
O3 Cd1 O1 S1 -120.7(3) . . . 2_565 ?
N3 Cd1 O1 S1 146.8(3) . . . 2_565 ?
O2 Cd1 O1 S1 62.1(3) . . . 2_565 ?
O6 S1 O2 Cd1 -151.1(4) . . . . ?
O1 S1 O2 Cd1 81.3(4) 2_565 . . . ?
C30 S1 O2 Cd1 -33.9(5) . . . . ?
O3W Cd1 O2 S1 79.1(4) . . . . ?
N1 Cd1 O2 S1 -15.4(4) . . . . ?
O3 Cd1 O2 S1 -125.7(6) . . . . ?
N3 Cd1 O2 S1 172.4(4) . . . . ?
O1 Cd1 O2 S1 -103.7(4) . . . . ?
O11 S2 O3 Cd1 -39.6(3) . . . . ?
O12 S2 O3 Cd1 -168.6(2) . . . . ?
C37 S2 O3 Cd1 75.8(3) . . . . ?
O3W Cd1 O3 S2 5.7(3) . . . . ?
N1 Cd1 O3 S2 100.1(3) . . . . ?
N3 Cd1 O3 S2 -88.1(3) . . . . ?
O2 Cd1 O3 S2 -149.6(6) . . . . ?
O1 Cd1 O3 S2 -171.6(3) . . . . ?
O15 S4 O14 Cd2 -27.1(8) . . . 2_646 ?
O16 S4 O14 Cd2 -153.7(7) . . . 2_646 ?
C46 S4 O14 Cd2 91.4(7) . . . 2_646 ?
O15 S4 O16 Cd2 -121.5(2) . . . . ?
O14 S4 O16 Cd2 6.1(3) . . . . ?
C46 S4 O16 Cd2 121.9(2) . . . . ?
N7 Cd2 O16 S4 84.7(2) . . . . ?
N5 Cd2 O16 S4 -90.5(2) . . . . ?
O4W Cd2 O16 S4 169.8(2) . . . . ?
O5W Cd2 O16 S4 -152.7(4) . . . . ?
O14 Cd2 O16 S4 1.5(2) 2_646 . . . ?
O3W Cd1 N1 C5 -119.9(3) . . . . ?
O3 Cd1 N1 C5 147.7(3) . . . . ?
N3 Cd1 N1 C5 38.7(8) . . . . ?
O2 Cd1 N1 C5 -25.2(3) . . . . ?
O1 Cd1 N1 C5 63.7(3) . . . . ?
O3W Cd1 N1 C1 57.7(3) . . . . ?
O3 Cd1 N1 C1 -34.7(3) . . . . ?
N3 Cd1 N1 C1 -143.8(6) . . . . ?
O2 Cd1 N1 C1 152.3(3) . . . . ?
O1 Cd1 N1 C1 -118.7(3) . . . . ?
O3W Cd1 N3 C7 -123.4(3) . . . . ?
N1 Cd1 N3 C7 78.0(8) . . . . ?
O3 Cd1 N3 C7 -31.0(3) . . . . ?
O2 Cd1 N3 C7 142.4(3) . . . . ?
O1 Cd1 N3 C7 52.8(3) . . . . ?
O3W Cd1 N3 C11 60.4(3) . . . . ?
N1 Cd1 N3 C11 -98.2(7) . . . . ?
O3 Cd1 N3 C11 152.8(3) . . . . ?
O2 Cd1 N3 C11 -33.8(3) . . . . ?
O1 Cd1 N3 C11 -123.4(3) . . . . ?
N7 Cd2 N5 C13 46.2(11) . . . . ?
O4W Cd2 N5 C13 176.7(3) . . . . ?
O5W Cd2 N5 C13 -93.7(3) . . . . ?
O14 Cd2 N5 C13 -9.3(3) 2_646 . . . ?
O16 Cd2 N5 C13 98.3(3) . . . . ?
N7 Cd2 N5 C17 -130.2(9) . . . . ?
O4W Cd2 N5 C17 0.3(3) . . . . ?
O5W Cd2 N5 C17 89.9(3) . . . . ?
O14 Cd2 N5 C17 174.3(3) 2_646 . . . ?
O16 Cd2 N5 C17 -78.1(3) . . . . ?
N5 Cd2 N7 C23 84.4(10) . . . . ?
O4W Cd2 N7 C23 -46.7(3) . . . . ?
O5W Cd2 N7 C23 -136.0(3) . . . . ?
O14 Cd2 N7 C23 140.3(3) 2_646 . . . ?
O16 Cd2 N7 C23 32.5(3) . . . . ?
N5 Cd2 N7 C19 -101.8(10) . . . . ?
O4W Cd2 N7 C19 127.1(3) . . . . ?
O5W Cd2 N7 C19 37.8(3) . . . . ?
O14 Cd2 N7 C19 -45.9(3) 2_646 . . . ?
O16 Cd2 N7 C19 -153.7(3) . . . . ?
C5 N1 C1 C2 -0.5(6) . . . . ?
Cd1 N1 C1 C2 -178.1(3) . . . . ?
N1 C1 C2 C3 3.5(7) . . . . ?
C1 C2 C3 C4 -2.8(6) . . . . ?
C1 C2 C3 C6 176.3(4) . . . . ?
C2 C3 C4 C5 -0.5(6) . . . . ?
C6 C3 C4 C5 -179.7(4) . . . . ?
C1 N1 C5 C4 -3.2(6) . . . . ?
Cd1 N1 C5 C4 174.5(3) . . . . ?
C3 C4 C5 N1 3.7(7) . . . . ?
C4 C3 C6 O4 35.8(6) . . . . ?
C2 C3 C6 O4 -143.4(5) . . . . ?
C4 C3 C6 N2 -144.6(4) . . . . ?
C2 C3 C6 N2 36.3(6) . . . . ?
C11 N3 C7 C8 1.2(6) . . . . ?
Cd1 N3 C7 C8 -175.2(3) . . . . ?
N3 C7 C8 C9 -0.6(6) . . . . ?
C7 C8 C9 C10 -1.1(6) . . . . ?
C7 C8 C9 C12 179.9(3) . . . . ?
C8 C9 C10 C11 2.0(6) . . . . ?
C12 C9 C10 C11 -179.1(4) . . . . ?
C7 N3 C11 C10 -0.2(6) . . . . ?
Cd1 N3 C11 C10 176.0(3) . . . . ?
C9 C10 C11 N3 -1.4(6) . . . . ?
C8 C9 C12 O5 10.3(6) . . . . ?
C10 C9 C12 O5 -168.6(4) . . . . ?
C8 C9 C12 N4 -170.1(4) . . . . ?
C10 C9 C12 N4 11.0(6) . . . . ?
C17 N5 C13 C14 -0.1(6) . . . . ?
Cd2 N5 C13 C14 -176.6(3) . . . . ?
N5 C13 C14 C15 0.3(7) . . . . ?
C13 C14 C15 C16 -0.2(6) . . . . ?
C13 C14 C15 C18 178.8(4) . . . . ?
C14 C15 C16 C17 -0.3(6) . . . . ?
C18 C15 C16 C17 -179.3(4) . . . . ?
C13 N5 C17 C16 -0.4(6) . . . . ?
Cd2 N5 C17 C16 176.1(3) . . . . ?
C15 C16 C17 N5 0.6(7) . . . . ?
C16 C15 C18 O17 16.0(6) . . . . ?
C14 C15 C18 O17 -162.9(4) . . . . ?
C16 C15 C18 N6 -163.2(4) . . . . ?
C14 C15 C18 N6 17.9(6) . . . . ?
C23 N7 C19 C20 -0.4(6) . . . . ?
Cd2 N7 C19 C20 -174.4(3) . . . . ?
N7 C19 C20 C21 1.2(6) . . . . ?
C19 C20 C21 C22 -1.0(6) . . . . ?
C19 C20 C21 C24 179.8(3) . . . . ?
C20 C21 C22 C23 0.2(6) . . . . ?
C24 C21 C22 C23 179.3(4) . . . . ?
C19 N7 C23 C22 -0.4(6) . . . . ?
Cd2 N7 C23 C22 173.5(3) . . . . ?
C21 C22 C23 N7 0.6(6) . . . . ?
C20 C21 C24 O18 25.7(5) . . . . ?
C22 C21 C24 O18 -153.5(4) . . . . ?
C20 C21 C24 N8 -151.8(4) . . . . ?
C22 C21 C24 N8 29.1(5) . . . . ?
C30 C25 C26 C27 1.6(7) . . . . ?
C31 O7 C27 C28 -16.9(7) . . . . ?
C31 O7 C27 C26 164.9(4) . . . . ?
C25 C26 C27 C28 0.2(8) . . . . ?
C25 C26 C27 O7 178.4(5) . . . . ?
O7 C27 C28 C29 -179.5(4) . . . . ?
C26 C27 C28 C29 -1.5(7) . . . . ?
C27 C28 C29 C30 1.0(7) . . . . ?
C26 C25 C30 C29 -2.1(7) . . . . ?
C26 C25 C30 S1 -179.9(4) . . . . ?
C28 C29 C30 C25 0.8(7) . . . . ?
C28 C29 C30 S1 178.6(3) . . . . ?
O6 S1 C30 C25 70.9(4) . . . . ?
O2 S1 C30 C25 -49.5(4) . . . . ?
O1 S1 C30 C25 -169.1(3) 2_565 . . . ?
O6 S1 C30 C29 -106.9(4) . . . . ?
O2 S1 C30 C29 132.7(3) . . . . ?
O1 S1 C30 C29 13.1(4) 2_565 . . . ?
C27 O7 C31 C35 111.6(5) . . . . ?
C27 O7 C31 C32 -71.3(6) . . . . ?
C35 C31 C32 C33 -1.4(7) . . . . ?
O7 C31 C32 C33 -178.4(4) . . . . ?
C31 C32 C33 C34 0.6(7) . . . . ?
C32 C33 C34 C36 0.1(7) . . . . ?
C32 C33 C34 S3 -179.9(3) . . . . ?
O10 S3 C34 C33 -62.4(4) . . . . ?
O9 S3 C34 C33 176.0(3) . . . . ?
O8 S3 C34 C33 56.7(4) . . . . ?
O10 S3 C34 C36 117.5(4) . . . . ?
O9 S3 C34 C36 -4.1(4) . . . . ?
O8 S3 C34 C36 -123.4(4) . . . . ?
C32 C31 C35 C36 1.4(7) . . . . ?
O7 C31 C35 C36 178.4(4) . . . . ?
C33 C34 C36 C35 -0.2(7) . . . . ?
S3 C34 C36 C35 179.8(4) . . . . ?
C31 C35 C36 C34 -0.5(7) . . . . ?
O11 S2 C37 C38 -141.6(3) . . . . ?
O12 S2 C37 C38 -17.8(4) . . . . ?
O3 S2 C37 C38 100.1(3) . . . . ?
O11 S2 C37 C42 39.6(4) . . . . ?
O12 S2 C37 C42 163.3(3) . . . . ?
O3 S2 C37 C42 -78.7(3) . . . . ?
C42 C37 C38 C39 -1.9(6) . . . . ?
S2 C37 C38 C39 179.3(3) . . . . ?
C37 C38 C39 C40 0.2(7) . . . . ?
C38 C39 C40 C41 1.6(7) . . . . ?
C38 C39 C40 O13 -172.9(4) . . . . ?
C43 O13 C40 C39 -38.5(6) . . . . ?
C43 O13 C40 C41 146.7(4) . . . . ?
C39 C40 C41 C42 -1.8(7) . . . . ?
O13 C40 C41 C42 173.2(4) . . . . ?
C40 C41 C42 C37 0.1(7) . . . . ?
C38 C37 C42 C41 1.7(6) . . . . ?
S2 C37 C42 C41 -179.5(3) . . . . ?
C40 O13 C43 C48 -32.0(6) . . . . ?
C40 O13 C43 C44 151.7(4) . . . . ?
O13 C43 C44 C45 176.6(4) . . . . ?
C48 C43 C44 C45 0.2(7) . . . . ?
C43 C44 C45 C46 0.4(6) . . . . ?
C44 C45 C46 C47 -0.8(6) . . . . ?
C44 C45 C46 S4 178.8(3) . . . . ?
O15 S4 C46 C47 -141.9(3) . . . . ?
O14 S4 C46 C47 95.6(4) . . . . ?
O16 S4 C46 C47 -22.0(4) . . . . ?
O15 S4 C46 C45 38.5(4) . . . . ?
O14 S4 C46 C45 -84.0(3) . . . . ?
O16 S4 C46 C45 158.3(3) . . . . ?
C45 C46 C47 C48 0.5(6) . . . . ?
S4 C46 C47 C48 -179.1(3) . . . . ?
O13 C43 C48 C47 -176.7(4) . . . . ?
C44 C43 C48 C47 -0.5(7) . . . . ?
C46 C47 C48 C43 0.2(6) . . . . ?
